data_7130551
loop_
_publ_author_name
'Li, Zikang'
'Lau, Mei-Tung'
'Li, Jiahua'
'Qiu, Feng'
'Meng, Zhengong'
'Wong, Wai-Yeung'

_publ_section_title
;
 Seeded-growth self-assembled polymerization of a ferrocene-bearing
 palladium(II)-terpyridyl bimetallic complex.
;
_journal_name_full 'Chemical communications (Cambridge, England)'
_journal_paper_doi 10.1039/d2cc02375j
_journal_year 2022
_chemical_formula_moiety 'C29 H25 B2 F8 Fe N5 Pd'
_chemical_formula_sum 'C29 H25 B2 F8 Fe N5 Pd'
_chemical_formula_weight 779.41
_space_group_crystal_system triclinic
_space_group_IT_number 2
_space_group_name_Hall '-P 1'
_space_group_name_H-M_alt 'P -1'
_atom_sites_solution_hydrogens geom
_audit_block_doi 10.5517/ccdc.csd.cc1ncsg8
_audit_creation_method SHELXL-2013
_audit_update_record
;
2017-02-02 deposited with the CCDC.	2022-08-16 downloaded from the CCDC.
;
_cell_angle_alpha 90.56(2)
_cell_angle_beta 112.57(2)
_cell_angle_gamma 109.78(2)
_cell_formula_units_Z 2
_cell_length_a 11.2240(10)
_cell_length_b 11.5166(10)
_cell_length_c 13.5262(10)
_cell_measurement_reflns_used 9877
_cell_measurement_temperature 173(2)
_cell_measurement_theta_max 30.97
_cell_measurement_theta_min 2.71
_cell_volume 1499.5(4)
_computing_cell_refinement 'Bruker SAINT'
_computing_data_collection 'Bruker APEX2'
_computing_data_reduction 'Bruker SAINT'
_computing_molecular_graphics 'Bruker SHELXTL'
_computing_publication_material 'Bruker SHELXTL'
_computing_structure_refinement 'SHELXL-2013 (Sheldrick, 2013)'
_computing_structure_solution 'SHELXS-97 (Sheldrick 2008)'
_diffrn_ambient_temperature 173(2)
_diffrn_measured_fraction_theta_full 0.959
_diffrn_measured_fraction_theta_max 0.945
_diffrn_measurement_device_type 'Bruker APEX-II CCD'
_diffrn_measurement_method '\f and \w scans'
_diffrn_radiation_type MoK\a
_diffrn_radiation_wavelength 0.71073
_diffrn_reflns_av_R_equivalents 0.0176
_diffrn_reflns_av_unetI/netI 0.0292
_diffrn_reflns_Laue_measured_fraction_full 0.959
_diffrn_reflns_Laue_measured_fraction_max 0.945
_diffrn_reflns_limit_h_max 16
_diffrn_reflns_limit_h_min -16
_diffrn_reflns_limit_k_max 12
_diffrn_reflns_limit_k_min -16
_diffrn_reflns_limit_l_max 19
_diffrn_reflns_limit_l_min -19
_diffrn_reflns_number 15868
_diffrn_reflns_point_group_measured_fraction_full 0.959
_diffrn_reflns_point_group_measured_fraction_max 0.945
_diffrn_reflns_theta_full 25.242
_diffrn_reflns_theta_max 30.973
_diffrn_reflns_theta_min 2.714
_exptl_absorpt_coefficient_mu 1.163
_exptl_absorpt_correction_T_max 0.7462
_exptl_absorpt_correction_T_min 0.6265
_exptl_absorpt_correction_type multi-scan
_exptl_absorpt_process_details SADABS
_exptl_crystal_colour black
_exptl_crystal_density_diffrn 1.726
_exptl_crystal_description block
_exptl_crystal_F_000 776
_exptl_crystal_size_max 0.50
_exptl_crystal_size_mid 0.30
_exptl_crystal_size_min 0.30
_refine_diff_density_max 1.641
_refine_diff_density_min -0.775
_refine_diff_density_rms 0.121
_refine_ls_extinction_method none
_refine_ls_goodness_of_fit_ref 1.127
_refine_ls_hydrogen_treatment constr
_refine_ls_matrix_type full
_refine_ls_number_parameters 430
_refine_ls_number_reflns 9012
_refine_ls_number_restraints 15
_refine_ls_restrained_S_all 1.131
_refine_ls_R_factor_all 0.0582
_refine_ls_R_factor_gt 0.0461
_refine_ls_shift/su_max 0.001
_refine_ls_shift/su_mean 0.000
_refine_ls_structure_factor_coef Fsqd
_refine_ls_weighting_details
;
 w=1/[\s^2^(Fo^2^)+(0.0416P)^2^+3.6490P]
 where P=(Fo^2^+2Fc^2^)/3
;
_refine_ls_weighting_scheme calc
_refine_ls_wR_factor_gt 0.1101
_refine_ls_wR_factor_ref 0.1211
_reflns_Friedel_coverage 0.000
_reflns_number_gt 7663
_reflns_number_total 9012
_reflns_threshold_expression 'I > 2\s(I)'
_cod_data_source_file d2cc02375j2.cif
_cod_data_source_block shelx
_cod_original_cell_volume 1499.6(3)
_cod_database_code 7130551
_shelx_space_group_comment
;
The symmetry employed for this shelxl refinement is uniquely defined
by the following loop, which should always be used as a source of
symmetry information in preference to the above space-group names.
They are only intended as comments.
;
_shelxl_version_number 2013-2

loop_
_space_group_symop_operation_xyz
'x, y, z'
'-x, -y, -z'

loop_
_atom_site_label
_atom_site_type_symbol
_atom_site_fract_x
_atom_site_fract_y
_atom_site_fract_z
_atom_site_U_iso_or_equiv
_atom_site_adp_type
_atom_site_occupancy
_atom_site_site_symmetry_order
_atom_site_calc_flag
_atom_site_refinement_flags_posn
_atom_site_refinement_flags_adp
_atom_site_refinement_flags_occupancy
_atom_site_disorder_assembly
_atom_site_disorder_group
Pd1 Pd 0.58599(2) 0.55208(2) 0.26413(2) 0.02361(7) Uani 1 1 d . . . . .
Fe2 Fe 1.30238(4) 0.94634(4) 0.64683(4) 0.02616(10) Uani 1 1 d . . . . .
N1 N 0.5960(2) 0.4703(2) 0.39783(19) 0.0225(4) Uani 1 1 d . . . . .
N2 N 0.7834(2) 0.6225(2) 0.34813(18) 0.0212(4) Uani 1 1 d . . . . .
N3 N 0.6432(3) 0.6520(2) 0.1561(2) 0.0267(5) Uani 1 1 d . . . . .
N4 N 0.3777(3) 0.4853(3) 0.1824(2) 0.0285(5) Uani 1 1 d . . . . .
N5 N 0.2169(9) -0.2707(6) 0.1840(5) 0.126(3) Uani 1 1 d . . . . .
C1 C 0.4908(3) 0.3845(3) 0.4114(2) 0.0266(6) Uani 1 1 d . . . . .
H1 H 0.3995 0.3593 0.3558 0.032 Uiso 1 1 calc R U . . .
C2 C 0.5127(4) 0.3315(3) 0.5057(3) 0.0320(6) Uani 1 1 d . . . . .
H2 H 0.4374 0.2692 0.5137 0.038 Uiso 1 1 calc R U . . .
C3 C 0.6446(4) 0.3702(3) 0.5873(3) 0.0326(6) Uani 1 1 d . . . . .
H3 H 0.6607 0.3354 0.6524 0.039 Uiso 1 1 calc R U . . .
C4 C 0.7539(3) 0.4606(3) 0.5737(2) 0.0278(6) Uani 1 1 d . . . . .
H4 H 0.8451 0.4892 0.6297 0.033 Uiso 1 1 calc R U . . .
C5 C 0.7277(3) 0.5080(3) 0.4775(2) 0.0231(5) Uani 1 1 d . . . . .
C6 C 0.8356(3) 0.5969(3) 0.4495(2) 0.0212(5) Uani 1 1 d . . . . .
C7 C 0.9760(3) 0.6508(3) 0.5126(2) 0.0238(5) Uani 1 1 d . . . . .
H7 H 1.0136 0.6335 0.5842 0.029 Uiso 1 1 calc R U . . .
C8 C 1.0636(3) 0.7317(3) 0.4703(2) 0.0234(5) Uani 1 1 d . . . . .
C9 C 1.0044(3) 0.7551(3) 0.3642(2) 0.0254(5) Uani 1 1 d . . . . .
H9 H 1.0614 0.8087 0.3337 0.030 Uiso 1 1 calc R U . . .
C10 C 0.8634(3) 0.6998(3) 0.3049(2) 0.0240(5) Uani 1 1 d . . . . .
C11 C 0.7821(3) 0.7146(3) 0.1937(2) 0.0265(6) Uani 1 1 d . . . . .
C12 C 0.8411(4) 0.7868(3) 0.1312(3) 0.0335(7) Uani 1 1 d . . . . .
H12 H 0.9387 0.8314 0.1593 0.040 Uiso 1 1 calc R U . . .
C13 C 0.7560(4) 0.7930(3) 0.0273(3) 0.0396(8) Uani 1 1 d . . . . .
H13 H 0.7945 0.8405 -0.0176 0.047 Uiso 1 1 calc R U . . .
C14 C 0.6147(4) 0.7294(4) -0.0103(3) 0.0403(8) Uani 1 1 d . . . . .
H14 H 0.5548 0.7333 -0.0814 0.048 Uiso 1 1 calc R U . . .
C15 C 0.5599(4) 0.6597(3) 0.0560(2) 0.0313(6) Uani 1 1 d . . . . .
H15 H 0.4623 0.6170 0.0301 0.038 Uiso 1 1 calc R U . . .
C16 C 1.2127(3) 0.7899(3) 0.5347(2) 0.0248(5) Uani 1 1 d . . . . .
C17 C 1.2873(3) 0.7647(3) 0.6400(3) 0.0300(6) Uani 1 1 d . . . . .
H17 H 1.2488 0.7050 0.6782 0.036 Uiso 1 1 calc R U . . .
C18 C 1.4280(3) 0.8445(3) 0.6764(3) 0.0335(7) Uani 1 1 d . . . . .
H18 H 1.5008 0.8472 0.7434 0.040 Uiso 1 1 calc R U . . .
C19 C 1.4426(3) 0.9199(4) 0.5964(3) 0.0368(7) Uani 1 1 d . . . . .
H19 H 1.5266 0.9819 0.6007 0.044 Uiso 1 1 calc R U . . .
C20 C 1.3101(3) 0.8867(3) 0.5086(3) 0.0317(6) Uani 1 1 d . . . . .
H20 H 1.2898 0.9225 0.4441 0.038 Uiso 1 1 calc R U . . .
C21 C 1.1490(4) 1.0041(4) 0.6478(4) 0.0461(9) Uani 1 1 d . . . . .
H21 H 1.0521 0.9648 0.6048 0.055 Uiso 1 1 calc R U . . .
C22 C 1.2211(5) 0.9791(5) 0.7516(4) 0.0513(10) Uani 1 1 d . . . . .
H22 H 1.1827 0.9200 0.7902 0.062 Uiso 1 1 calc R U . . .
C23 C 1.3638(5) 1.0607(5) 0.7870(4) 0.0540(11) Uani 1 1 d . . . . .
H23 H 1.4372 1.0661 0.8545 0.065 Uiso 1 1 calc R U . . .
C24 C 1.3768(5) 1.1315(4) 0.7048(4) 0.0526(11) Uani 1 1 d . . . . .
H24 H 1.4604 1.1921 0.7071 0.063 Uiso 1 1 calc R U . . .
C25 C 1.2439(4) 1.0969(4) 0.6183(4) 0.0481(9) Uani 1 1 d . . . . .
H25 H 1.2224 1.1299 0.5523 0.058 Uiso 1 1 calc R U . . .
C26 C 0.2610(3) 0.4502(3) 0.1469(2) 0.0314(6) Uani 1 1 d . . . . .
C27 C 0.1098(4) 0.4037(4) 0.1028(4) 0.0483(10) Uani 1 1 d . . . . .
H27A H 0.0751 0.3217 0.1235 0.072 Uiso 1 1 calc R U . . .
H27B H 0.0720 0.3958 0.0236 0.072 Uiso 1 1 calc R U . . .
H27C H 0.0805 0.4623 0.1319 0.072 Uiso 1 1 calc R U . . .
C28 C 0.2190(6) -0.1945(5) 0.1318(4) 0.0684(15) Uani 1 1 d . . . . .
C29 C 0.2223(6) -0.0964(5) 0.0659(4) 0.0645(14) Uani 1 1 d . . . . .
H29A H 0.1488 -0.1302 -0.0073 0.097 Uiso 1 1 calc R U . . .
H29B H 0.3128 -0.0635 0.0620 0.097 Uiso 1 1 calc R U . . .
H29C H 0.2074 -0.0290 0.0984 0.097 Uiso 1 1 calc R U . . .
B1 B 0.1583(4) 0.1181(4) 0.2462(3) 0.0366(8) Uani 1 1 d . . . . .
B2 B 0.8101(5) 0.4030(5) 0.1472(3) 0.0423(9) Uani 1 1 d . . . . .
F1 F 0.0337(3) 0.0857(3) 0.1578(3) 0.0753(10) Uani 1 1 d . . . . .
F2 F 0.1723(4) 0.0103(3) 0.2824(3) 0.0790(10) Uani 1 1 d . . . . .
F3 F 0.1679(4) 0.1979(4) 0.3265(3) 0.0945(14) Uani 1 1 d . . . . .
F4 F 0.2645(2) 0.1774(2) 0.21363(19) 0.0471(6) Uani 1 1 d . . . . .
F5 F 0.6974(3) 0.3986(3) 0.1657(2) 0.0657(8) Uani 1 1 d D . . . .
F6' F 0.910(2) 0.5522(18) 0.178(2) 0.183(19) Uiso 0.164(7) 1 d D . P . .
F6 F 0.8234(5) 0.4851(5) 0.0788(4) 0.0899(17) Uani 0.836(7) 1 d . . P . .
F7 F 0.9205(3) 0.4430(5) 0.2464(3) 0.0771(16) Uani 0.836(7) 1 d . . P . .
F7' F 0.9023(15) 0.3539(17) 0.2149(12) 0.050(4) Uiso 0.164(7) 1 d D . P . .
F8' F 0.7918(17) 0.3822(19) 0.0381(13) 0.065(6) Uiso 0.164(7) 1 d D . P . .
F8 F 0.7944(6) 0.2901(4) 0.1068(4) 0.1002(19) Uani 0.836(7) 1 d . . P . .

loop_
_atom_site_aniso_label
_atom_site_aniso_U_11
_atom_site_aniso_U_22
_atom_site_aniso_U_33
_atom_site_aniso_U_23
_atom_site_aniso_U_13
_atom_site_aniso_U_12
Pd1 0.02380(11) 0.02143(11) 0.02140(10) 0.00272(7) 0.00644(8) 0.00676(8)
Fe2 0.02270(19) 0.0263(2) 0.0295(2) 0.00390(16) 0.01166(16) 0.00803(16)
N1 0.0252(11) 0.0195(10) 0.0226(10) 0.0027(8) 0.0097(9) 0.0080(9)
N2 0.0226(10) 0.0201(10) 0.0176(9) 0.0031(8) 0.0075(8) 0.0047(8)
N3 0.0342(13) 0.0221(11) 0.0208(10) 0.0042(8) 0.0099(9) 0.0085(10)
N4 0.0286(12) 0.0302(12) 0.0204(10) 0.0031(9) 0.0059(9) 0.0085(10)
N5 0.152(6) 0.078(4) 0.080(4) 0.034(3) -0.016(4) 0.035(4)
C1 0.0255(13) 0.0247(13) 0.0276(13) 0.0036(10) 0.0128(11) 0.0047(11)
C2 0.0339(15) 0.0285(14) 0.0353(15) 0.0081(12) 0.0194(13) 0.0075(12)
C3 0.0381(16) 0.0325(15) 0.0302(14) 0.0117(12) 0.0176(13) 0.0124(13)
C4 0.0285(13) 0.0299(14) 0.0246(13) 0.0078(11) 0.0099(11) 0.0115(12)
C5 0.0246(12) 0.0205(12) 0.0235(12) 0.0035(9) 0.0098(10) 0.0076(10)
C6 0.0237(12) 0.0208(11) 0.0203(11) 0.0045(9) 0.0105(9) 0.0078(10)
C7 0.0230(12) 0.0255(13) 0.0219(12) 0.0061(10) 0.0082(10) 0.0088(10)
C8 0.0251(12) 0.0232(12) 0.0239(12) 0.0043(10) 0.0107(10) 0.0105(10)
C9 0.0263(13) 0.0257(13) 0.0236(12) 0.0070(10) 0.0117(10) 0.0074(11)
C10 0.0295(13) 0.0222(12) 0.0207(11) 0.0045(9) 0.0111(10) 0.0091(11)
C11 0.0335(14) 0.0234(12) 0.0211(12) 0.0045(10) 0.0104(11) 0.0096(11)
C12 0.0394(17) 0.0302(15) 0.0284(14) 0.0084(12) 0.0154(13) 0.0083(13)
C13 0.056(2) 0.0345(17) 0.0272(15) 0.0111(13) 0.0190(15) 0.0138(16)
C14 0.055(2) 0.0391(18) 0.0228(14) 0.0102(13) 0.0109(14) 0.0182(16)
C15 0.0357(15) 0.0279(14) 0.0227(13) 0.0046(11) 0.0050(11) 0.0109(12)
C16 0.0208(12) 0.0276(13) 0.0267(13) 0.0038(10) 0.0108(10) 0.0086(10)
C17 0.0263(13) 0.0306(15) 0.0328(15) 0.0081(12) 0.0095(11) 0.0133(12)
C18 0.0247(13) 0.0408(17) 0.0347(15) 0.0057(13) 0.0090(12) 0.0156(13)
C19 0.0219(13) 0.051(2) 0.0386(17) 0.0061(15) 0.0164(12) 0.0095(13)
C20 0.0229(13) 0.0403(17) 0.0316(14) 0.0065(12) 0.0146(11) 0.0074(12)
C21 0.0361(18) 0.044(2) 0.061(2) -0.0042(18) 0.0192(17) 0.0188(16)
C22 0.062(3) 0.060(3) 0.052(2) 0.006(2) 0.038(2) 0.030(2)
C23 0.054(2) 0.056(3) 0.044(2) -0.0122(19) 0.0103(18) 0.024(2)
C24 0.046(2) 0.0308(18) 0.070(3) -0.0077(18) 0.019(2) 0.0078(16)
C25 0.048(2) 0.0320(17) 0.065(3) 0.0089(17) 0.0183(19) 0.0217(17)
C26 0.0317(15) 0.0312(15) 0.0252(13) 0.0056(11) 0.0070(11) 0.0101(12)
C27 0.0269(16) 0.056(2) 0.053(2) 0.0176(19) 0.0093(15) 0.0116(16)
C28 0.072(3) 0.056(3) 0.046(2) 0.005(2) -0.009(2) 0.025(3)
C29 0.081(4) 0.049(3) 0.049(2) 0.005(2) 0.011(2) 0.026(3)
B1 0.0289(16) 0.0364(19) 0.0348(18) 0.0085(15) 0.0096(14) 0.0047(15)
B2 0.047(2) 0.053(3) 0.0327(18) 0.0130(17) 0.0150(17) 0.028(2)
F1 0.0331(12) 0.075(2) 0.078(2) 0.0205(16) -0.0068(13) 0.0070(13)
F2 0.079(2) 0.0589(18) 0.084(2) 0.0471(16) 0.0231(17) 0.0189(16)
F3 0.073(2) 0.090(3) 0.111(3) -0.038(2) 0.060(2) -0.0046(18)
F4 0.0397(11) 0.0490(13) 0.0405(11) 0.0059(10) 0.0174(9) 0.0013(10)
F5 0.0625(17) 0.105(2) 0.0487(14) 0.0157(15) 0.0214(13) 0.0547(17)
F6 0.104(3) 0.102(4) 0.072(3) 0.061(3) 0.043(2) 0.040(3)
F7 0.0403(17) 0.107(4) 0.052(2) 0.024(2) -0.0014(14) 0.0130(19)
F8 0.150(5) 0.069(3) 0.117(4) 0.001(3) 0.075(4) 0.060(3)

loop_
_atom_type_symbol
_atom_type_description
_atom_type_scat_dispersion_real
_atom_type_scat_dispersion_imag
_atom_type_scat_source
Pd Pd -0.9988 1.0072 'International Tables Vol C Tables 4.2.6.8 and 6.1.1.4'
Fe Fe 0.3463 0.8444 'International Tables Vol C Tables 4.2.6.8 and 6.1.1.4'
N N 0.0061 0.0033 'International Tables Vol C Tables 4.2.6.8 and 6.1.1.4'
C C 0.0033 0.0016 'International Tables Vol C Tables 4.2.6.8 and 6.1.1.4'
B B 0.0013 0.0007 'International Tables Vol C Tables 4.2.6.8 and 6.1.1.4'
F F 0.0171 0.0103 'International Tables Vol C Tables 4.2.6.8 and 6.1.1.4'
H H 0.0000 0.0000 'International Tables Vol C Tables 4.2.6.8 and 6.1.1.4'

loop_
_citation_id
_citation_doi
_citation_year
1 10.1016/j.jorganchem.2017.06.006 2017

loop_
_geom_angle_atom_site_label_1
_geom_angle_atom_site_label_2
_geom_angle_atom_site_label_3
_geom_angle
_geom_angle_site_symmetry_1
_geom_angle_site_symmetry_3
_geom_angle_publ_flag
N2 Pd1 N4 176.43(11) . . ?
N2 Pd1 N1 80.77(10) . . ?
N4 Pd1 N1 98.15(10) . . ?
N2 Pd1 N3 80.89(10) . . ?
N4 Pd1 N3 100.29(11) . . ?
N1 Pd1 N3 161.53(10) . . ?
C16 Fe2 C20 41.27(12) . . ?
C16 Fe2 C24 157.57(18) . . ?
C20 Fe2 C24 120.83(18) . . ?
C16 Fe2 C23 160.54(18) . . ?
C20 Fe2 C23 157.05(18) . . ?
C24 Fe2 C23 40.6(2) . . ?
C16 Fe2 C17 41.47(12) . . ?
C20 Fe2 C17 69.32(14) . . ?
C24 Fe2 C17 158.97(17) . . ?
C23 Fe2 C17 123.62(18) . . ?
C16 Fe2 C25 122.08(16) . . ?
C20 Fe2 C25 106.23(18) . . ?
C24 Fe2 C25 40.65(18) . . ?
C23 Fe2 C25 68.3(2) . . ?
C17 Fe2 C25 159.43(15) . . ?
C16 Fe2 C19 68.92(13) . . ?
C20 Fe2 C19 40.84(13) . . ?
C24 Fe2 C19 106.20(18) . . ?
C23 Fe2 C19 121.77(18) . . ?
C17 Fe2 C19 68.49(15) . . ?
C25 Fe2 C19 122.05(18) . . ?
C16 Fe2 C22 123.48(17) . . ?
C20 Fe2 C22 159.64(17) . . ?
C24 Fe2 C22 69.0(2) . . ?
C23 Fe2 C22 41.19(19) . . ?
C17 Fe2 C22 108.14(17) . . ?
C25 Fe2 C22 68.7(2) . . ?
C19 Fe2 C22 158.61(18) . . ?
C16 Fe2 C21 108.17(15) . . ?
C20 Fe2 C21 123.18(16) . . ?
C24 Fe2 C21 68.06(18) . . ?
C23 Fe2 C21 67.97(19) . . ?
C17 Fe2 C21 124.09(16) . . ?
C25 Fe2 C21 40.45(18) . . ?
C19 Fe2 C21 158.86(18) . . ?
C22 Fe2 C21 40.40(19) . . ?
C16 Fe2 C18 68.71(13) . . ?
C20 Fe2 C18 68.58(14) . . ?
C24 Fe2 C18 122.63(17) . . ?
C23 Fe2 C18 107.90(18) . . ?
C17 Fe2 C18 40.34(13) . . ?
C25 Fe2 C18 158.41(16) . . ?
C19 Fe2 C18 40.48(15) . . ?
C22 Fe2 C18 123.37(18) . . ?
C21 Fe2 C18 159.72(17) . . ?
C1 N1 C5 120.1(2) . . ?
C1 N1 Pd1 126.7(2) . . ?
C5 N1 Pd1 113.16(18) . . ?
C10 N2 C6 122.7(2) . . ?
C10 N2 Pd1 118.46(19) . . ?
C6 N2 Pd1 118.81(18) . . ?
C15 N3 C11 119.6(3) . . ?
C15 N3 Pd1 127.3(2) . . ?
C11 N3 Pd1 113.07(19) . . ?
C26 N4 Pd1 172.9(3) . . ?
N1 C1 C2 121.1(3) . . ?
N1 C1 H1 119.5 . . ?
C2 C1 H1 119.5 . . ?
C3 C2 C1 119.4(3) . . ?
C3 C2 H2 120.3 . . ?
C1 C2 H2 120.3 . . ?
C2 C3 C4 119.5(3) . . ?
C2 C3 H3 120.3 . . ?
C4 C3 H3 120.3 . . ?
C5 C4 C3 119.0(3) . . ?
C5 C4 H4 120.5 . . ?
C3 C4 H4 120.5 . . ?
N1 C5 C4 120.9(3) . . ?
N1 C5 C6 114.6(2) . . ?
C4 C5 C6 124.4(3) . . ?
N2 C6 C7 119.7(2) . . ?
N2 C6 C5 112.5(2) . . ?
C7 C6 C5 127.8(3) . . ?
C6 C7 C8 119.5(3) . . ?
C6 C7 H7 120.2 . . ?
C8 C7 H7 120.2 . . ?
C9 C8 C7 118.6(3) . . ?
C9 C8 C16 120.4(3) . . ?
C7 C8 C16 121.0(3) . . ?
C10 C9 C8 119.6(3) . . ?
C10 C9 H9 120.2 . . ?
C8 C9 H9 120.2 . . ?
N2 C10 C9 119.9(3) . . ?
N2 C10 C11 112.5(3) . . ?
C9 C10 C11 127.5(3) . . ?
N3 C11 C12 121.6(3) . . ?
N3 C11 C10 115.0(2) . . ?
C12 C11 C10 123.4(3) . . ?
C13 C12 C11 119.0(3) . . ?
C13 C12 H12 120.5 . . ?
C11 C12 H12 120.5 . . ?
C14 C13 C12 119.2(3) . . ?
C14 C13 H13 120.4 . . ?
C12 C13 H13 120.4 . . ?
C13 C14 C15 119.8(3) . . ?
C13 C14 H14 120.1 . . ?
C15 C14 H14 120.1 . . ?
N3 C15 C14 120.8(3) . . ?
N3 C15 H15 119.6 . . ?
C14 C15 H15 119.6 . . ?
C20 C16 C17 107.5(3) . . ?
C20 C16 C8 126.7(3) . . ?
C17 C16 C8 125.7(3) . . ?
C20 C16 Fe2 69.44(18) . . ?
C17 C16 Fe2 69.75(18) . . ?
C8 C16 Fe2 123.5(2) . . ?
C18 C17 C16 107.8(3) . . ?
C18 C17 Fe2 70.4(2) . . ?
C16 C17 Fe2 68.78(18) . . ?
C18 C17 H17 126.1 . . ?
C16 C17 H17 126.1 . . ?
Fe2 C17 H17 126.3 . . ?
C17 C18 C19 108.6(3) . . ?
C17 C18 Fe2 69.26(19) . . ?
C19 C18 Fe2 69.4(2) . . ?
C17 C18 H18 125.7 . . ?
C19 C18 H18 125.7 . . ?
Fe2 C18 H18 127.2 . . ?
C18 C19 C20 108.2(3) . . ?
C18 C19 Fe2 70.12(19) . . ?
C20 C19 Fe2 68.95(18) . . ?
C18 C19 H19 125.9 . . ?
C20 C19 H19 125.9 . . ?
Fe2 C19 H19 126.6 . . ?
C19 C20 C16 107.9(3) . . ?
C19 C20 Fe2 70.21(19) . . ?
C16 C20 Fe2 69.30(17) . . ?
C19 C20 H20 126.1 . . ?
C16 C20 H20 126.1 . . ?
Fe2 C20 H20 126.0 . . ?
C25 C21 C22 109.3(4) . . ?
C25 C21 Fe2 69.5(2) . . ?
C22 C21 Fe2 69.8(2) . . ?
C25 C21 H21 125.4 . . ?
C22 C21 H21 125.4 . . ?
Fe2 C21 H21 126.9 . . ?
C21 C22 C23 106.4(4) . . ?
C21 C22 Fe2 69.8(2) . . ?
C23 C22 Fe2 68.9(2) . . ?
C21 C22 H22 126.8 . . ?
C23 C22 H22 126.8 . . ?
Fe2 C22 H22 126.1 . . ?
C24 C23 C22 108.5(4) . . ?
C24 C23 Fe2 69.6(2) . . ?
C22 C23 Fe2 70.0(2) . . ?
C24 C23 H23 125.7 . . ?
C22 C23 H23 125.7 . . ?
Fe2 C23 H23 126.3 . . ?
C23 C24 C25 108.2(4) . . ?
C23 C24 Fe2 69.9(2) . . ?
C25 C24 Fe2 70.2(2) . . ?
C23 C24 H24 125.9 . . ?
C25 C24 H24 125.9 . . ?
Fe2 C24 H24 125.6 . . ?
C24 C25 C21 107.6(4) . . ?
C24 C25 Fe2 69.2(2) . . ?
C21 C25 Fe2 70.0(2) . . ?
C24 C25 H25 126.2 . . ?
C21 C25 H25 126.2 . . ?
Fe2 C25 H25 126.2 . . ?
N4 C26 C27 178.8(4) . . ?
C26 C27 H27A 109.5 . . ?
C26 C27 H27B 109.5 . . ?
H27A C27 H27B 109.5 . . ?
C26 C27 H27C 109.5 . . ?
H27A C27 H27C 109.5 . . ?
H27B C27 H27C 109.5 . . ?
N5 C28 C29 179.5(6) . . ?
C28 C29 H29A 109.5 . . ?
C28 C29 H29B 109.5 . . ?
H29A C29 H29B 109.5 . . ?
C28 C29 H29C 109.5 . . ?
H29A C29 H29C 109.5 . . ?
H29B C29 H29C 109.5 . . ?
F3 B1 F1 111.9(4) . . ?
F3 B1 F2 111.0(4) . . ?
F1 B1 F2 108.2(3) . . ?
F3 B1 F4 108.4(3) . . ?
F1 B1 F4 108.5(3) . . ?
F2 B1 F4 108.8(4) . . ?
F8 B2 F6 111.8(5) . . ?
F8 B2 F5 111.0(5) . . ?
F6 B2 F5 106.7(4) . . ?
F8 B2 F7 109.5(5) . . ?
F6 B2 F7 111.9(5) . . ?
F5 B2 F7 105.7(4) . . ?
F8 B2 F7' 65.5(8) . . ?
F6 B2 F7' 131.5(8) . . ?
F5 B2 F7' 119.5(7) . . ?
F7 B2 F7' 44.0(7) . . ?
F8 B2 F8' 62.0(9) . . ?
F6 B2 F8' 50.5(8) . . ?
F5 B2 F8' 117.7(7) . . ?
F7 B2 F8' 136.1(8) . . ?
F7' B2 F8' 112.0(9) . . ?
F8 B2 F6' 144.2(9) . . ?
F6 B2 F6' 52.3(10) . . ?
F5 B2 F6' 104.6(9) . . ?
F7 B2 F6' 62.4(10) . . ?
F7' B2 F6' 99.8(9) . . ?
F8' B2 F6' 98.5(9) . . ?
F6 F6' F7 100.1(12) . . ?
F6 F6' B2 52.2(7) . . ?
F7 F6' B2 50.2(6) . . ?
F8' F6 B2 68.0(8) . . ?
F8' F6 F6' 134.3(14) . . ?
B2 F6 F6' 75.6(10) . . ?
F7' F7 B2 68.6(9) . . ?
F7' F7 F6' 124.3(13) . . ?
B2 F7 F6' 67.4(9) . . ?
F7 F7' B2 67.4(9) . . ?
F7 F7' F8 123.0(12) . . ?
B2 F7' F8 55.7(6) . . ?
F6 F8' B2 61.5(8) . . ?
F6 F8' F8 117.0(12) . . ?
B2 F8' F8 56.1(7) . . ?
B2 F8 F8' 61.9(8) . . ?
B2 F8 F7' 58.8(7) . . ?
F8' F8 F7' 106.8(10) . . ?

loop_
_geom_bond_atom_site_label_1
_geom_bond_atom_site_label_2
_geom_bond_distance
_geom_bond_site_symmetry_2
_geom_bond_publ_flag
Pd1 N2 1.922(2) . ?
Pd1 N4 2.015(3) . ?
Pd1 N1 2.030(2) . ?
Pd1 N3 2.031(2) . ?
Fe2 C16 2.026(3) . ?
Fe2 C20 2.028(3) . ?
Fe2 C24 2.030(4) . ?
Fe2 C23 2.034(4) . ?
Fe2 C17 2.039(3) . ?
Fe2 C25 2.043(4) . ?
Fe2 C19 2.045(3) . ?
Fe2 C22 2.049(4) . ?
Fe2 C21 2.049(4) . ?
Fe2 C18 2.054(3) . ?
N1 C1 1.337(4) . ?
N1 C5 1.367(4) . ?
N2 C10 1.347(3) . ?
N2 C6 1.348(3) . ?
N3 C15 1.343(4) . ?
N3 C11 1.353(4) . ?
N4 C26 1.125(4) . ?
N5 C28 1.132(8) . ?
C1 C2 1.391(4) . ?
C1 H1 0.9500 . ?
C2 C3 1.378(5) . ?
C2 H2 0.9500 . ?
C3 C4 1.392(4) . ?
C3 H3 0.9500 . ?
C4 C5 1.380(4) . ?
C4 H4 0.9500 . ?
C5 C6 1.477(4) . ?
C6 C7 1.375(4) . ?
C7 C8 1.409(4) . ?
C7 H7 0.9500 . ?
C8 C9 1.404(4) . ?
C8 C16 1.456(4) . ?
C9 C10 1.373(4) . ?
C9 H9 0.9500 . ?
C10 C11 1.477(4) . ?
C11 C12 1.384(4) . ?
C12 C13 1.382(5) . ?
C12 H12 0.9500 . ?
C13 C14 1.378(6) . ?
C13 H13 0.9500 . ?
C14 C15 1.389(5) . ?
C14 H14 0.9500 . ?
C15 H15 0.9500 . ?
C16 C20 1.429(4) . ?
C16 C17 1.439(4) . ?
C17 C18 1.411(4) . ?
C17 H17 0.9500 . ?
C18 C19 1.418(5) . ?
C18 H18 0.9500 . ?
C19 C20 1.421(5) . ?
C19 H19 0.9500 . ?
C20 H20 0.9500 . ?
C21 C25 1.415(6) . ?
C21 C22 1.415(7) . ?
C21 H21 0.9500 . ?
C22 C23 1.436(7) . ?
C22 H22 0.9500 . ?
C23 C24 1.408(7) . ?
C23 H23 0.9500 . ?
C24 C25 1.415(6) . ?
C24 H24 0.9500 . ?
C25 H25 0.9500 . ?
C26 C27 1.458(5) . ?
C27 H27A 0.9800 . ?
C27 H27B 0.9800 . ?
C27 H27C 0.9800 . ?
C28 C29 1.444(7) . ?
C29 H29A 0.9800 . ?
C29 H29B 0.9800 . ?
C29 H29C 0.9800 . ?
B1 F3 1.364(5) . ?
B1 F1 1.371(5) . ?
B1 F2 1.375(5) . ?
B1 F4 1.393(4) . ?
B2 F8 1.333(6) . ?
B2 F6 1.342(6) . ?
B2 F5 1.365(5) . ?
B2 F7 1.369(5) . ?
B2 F7' 1.381(15) . ?
B2 F8' 1.416(16) . ?
B2 F6' 1.65(2) . ?
F6' F6 1.34(2) . ?
F6' F7 1.58(2) . ?
F6 F8' 1.177(19) . ?
F7 F7' 1.029(16) . ?
F7' F8 1.470(16) . ?
F8' F8 1.417(18) . ?

loop_
_geom_torsion_atom_site_label_1
_geom_torsion_atom_site_label_2
_geom_torsion_atom_site_label_3
_geom_torsion_atom_site_label_4
_geom_torsion
_geom_torsion_site_symmetry_1
_geom_torsion_site_symmetry_2
_geom_torsion_site_symmetry_3
_geom_torsion_site_symmetry_4
_geom_torsion_publ_flag
C5 N1 C1 C2 -0.4(4) . . . . ?
Pd1 N1 C1 C2 177.1(2) . . . . ?
N1 C1 C2 C3 1.4(5) . . . . ?
C1 C2 C3 C4 -0.7(5) . . . . ?
C2 C3 C4 C5 -1.1(5) . . . . ?
C1 N1 C5 C4 -1.4(4) . . . . ?
Pd1 N1 C5 C4 -179.2(2) . . . . ?
C1 N1 C5 C6 176.2(3) . . . . ?
Pd1 N1 C5 C6 -1.7(3) . . . . ?
C3 C4 C5 N1 2.1(5) . . . . ?
C3 C4 C5 C6 -175.2(3) . . . . ?
C10 N2 C6 C7 -0.1(4) . . . . ?
Pd1 N2 C6 C7 -177.2(2) . . . . ?
C10 N2 C6 C5 -179.0(3) . . . . ?
Pd1 N2 C6 C5 4.0(3) . . . . ?
N1 C5 C6 N2 -1.3(4) . . . . ?
C4 C5 C6 N2 176.2(3) . . . . ?
N1 C5 C6 C7 179.9(3) . . . . ?
C4 C5 C6 C7 -2.6(5) . . . . ?
N2 C6 C7 C8 -0.3(4) . . . . ?
C5 C6 C7 C8 178.4(3) . . . . ?
C6 C7 C8 C9 0.0(4) . . . . ?
C6 C7 C8 C16 -179.7(3) . . . . ?
C7 C8 C9 C10 0.6(4) . . . . ?
C16 C8 C9 C10 -179.6(3) . . . . ?
C6 N2 C10 C9 0.7(4) . . . . ?
Pd1 N2 C10 C9 177.8(2) . . . . ?
C6 N2 C10 C11 -179.0(3) . . . . ?
Pd1 N2 C10 C11 -1.9(3) . . . . ?
C8 C9 C10 N2 -0.9(5) . . . . ?
C8 C9 C10 C11 178.7(3) . . . . ?
C15 N3 C11 C12 -0.1(5) . . . . ?
Pd1 N3 C11 C12 179.2(3) . . . . ?
C15 N3 C11 C10 179.7(3) . . . . ?
Pd1 N3 C11 C10 -0.9(3) . . . . ?
N2 C10 C11 N3 1.8(4) . . . . ?
C9 C10 C11 N3 -177.9(3) . . . . ?
N2 C10 C11 C12 -178.3(3) . . . . ?
C9 C10 C11 C12 2.0(5) . . . . ?
N3 C11 C12 C13 -1.2(5) . . . . ?
C10 C11 C12 C13 179.0(3) . . . . ?
C11 C12 C13 C14 1.4(6) . . . . ?
C12 C13 C14 C15 -0.4(6) . . . . ?
C11 N3 C15 C14 1.1(5) . . . . ?
Pd1 N3 C15 C14 -178.1(3) . . . . ?
C13 C14 C15 N3 -0.9(6) . . . . ?
C9 C8 C16 C20 9.9(5) . . . . ?
C7 C8 C16 C20 -170.3(3) . . . . ?
C9 C8 C16 C17 -173.9(3) . . . . ?
C7 C8 C16 C17 5.9(5) . . . . ?
C9 C8 C16 Fe2 98.2(3) . . . . ?
C7 C8 C16 Fe2 -82.1(3) . . . . ?
C20 C16 C17 C18 -0.5(4) . . . . ?
C8 C16 C17 C18 -177.3(3) . . . . ?
Fe2 C16 C17 C18 -59.9(2) . . . . ?
C20 C16 C17 Fe2 59.4(2) . . . . ?
C8 C16 C17 Fe2 -117.4(3) . . . . ?
C16 C17 C18 C19 0.5(4) . . . . ?
Fe2 C17 C18 C19 -58.3(3) . . . . ?
C16 C17 C18 Fe2 58.8(2) . . . . ?
C17 C18 C19 C20 -0.3(4) . . . . ?
Fe2 C18 C19 C20 -58.6(3) . . . . ?
C17 C18 C19 Fe2 58.3(2) . . . . ?
C18 C19 C20 C16 0.0(4) . . . . ?
Fe2 C19 C20 C16 -59.3(2) . . . . ?
C18 C19 C20 Fe2 59.3(3) . . . . ?
C17 C16 C20 C19 0.3(4) . . . . ?
C8 C16 C20 C19 177.0(3) . . . . ?
Fe2 C16 C20 C19 59.9(2) . . . . ?
C17 C16 C20 Fe2 -59.6(2) . . . . ?
C8 C16 C20 Fe2 117.2(3) . . . . ?
C25 C21 C22 C23 1.0(5) . . . . ?
Fe2 C21 C22 C23 59.4(3) . . . . ?
C25 C21 C22 Fe2 -58.4(3) . . . . ?
C21 C22 C23 C24 -1.0(5) . . . . ?
Fe2 C22 C23 C24 59.0(3) . . . . ?
C21 C22 C23 Fe2 -60.1(3) . . . . ?
C22 C23 C24 C25 0.6(5) . . . . ?
Fe2 C23 C24 C25 59.9(3) . . . . ?
C22 C23 C24 Fe2 -59.3(3) . . . . ?
C23 C24 C25 C21 0.0(5) . . . . ?
Fe2 C24 C25 C21 59.7(3) . . . . ?
C23 C24 C25 Fe2 -59.8(3) . . . . ?
C22 C21 C25 C24 -0.6(5) . . . . ?
Fe2 C21 C25 C24 -59.2(3) . . . . ?
C22 C21 C25 Fe2 58.6(3) . . . . ?
F8 B2 F6' F6 74.4(18) . . . . ?
F5 B2 F6' F6 -100.1(7) . . . . ?
F7 B2 F6' F6 159.6(11) . . . . ?
F7' B2 F6' F6 135.7(9) . . . . ?
F8' B2 F6' F6 21.6(11) . . . . ?
F8 B2 F6' F7 -85.2(17) . . . . ?
F6 B2 F6' F7 -159.6(11) . . . . ?
F5 B2 F6' F7 100.3(6) . . . . ?
F7' B2 F6' F7 -23.9(9) . . . . ?
F8' B2 F6' F7 -138.0(8) . . . . ?
F8 B2 F6 F8' 9.2(10) . . . . ?
F5 B2 F6 F8' -112.4(9) . . . . ?
F7 B2 F6 F8' 132.4(9) . . . . ?
F7' B2 F6 F8' 85.2(13) . . . . ?
F6' B2 F6 F8' 151.9(14) . . . . ?
F8 B2 F6 F6' -142.7(11) . . . . ?
F5 B2 F6 F6' 95.7(11) . . . . ?
F7 B2 F6 F6' -19.5(11) . . . . ?
F7' B2 F6 F6' -66.6(12) . . . . ?
F8' B2 F6 F6' -151.9(14) . . . . ?
F7 F6' F6 F8' -22(2) . . . . ?
B2 F6' F6 F8' -37.7(17) . . . . ?
F7 F6' F6 B2 15.8(8) . . . . ?
F8 B2 F7 F7' -3.1(10) . . . . ?
F6 B2 F7 F7' -127.7(10) . . . . ?
F5 B2 F7 F7' 116.5(10) . . . . ?
F8' B2 F7 F7' -72.5(15) . . . . ?
F6' B2 F7 F7' -145.0(13) . . . . ?
F8 B2 F7 F6' 141.9(10) . . . . ?
F6 B2 F7 F6' 17.3(10) . . . . ?
F5 B2 F7 F6' -98.5(10) . . . . ?
F7' B2 F7 F6' 145.0(13) . . . . ?
F8' B2 F7 F6' 72.4(13) . . . . ?
F6 F6' F7 F7' 24(2) . . . . ?
B2 F6' F7 F7' 40.3(14) . . . . ?
F6 F6' F7 B2 -16.2(9) . . . . ?
F6' F7 F7' B2 -39.9(14) . . . . ?
B2 F7 F7' F8 3.2(10) . . . . ?
F6' F7 F7' F8 -37(2) . . . . ?
F8 B2 F7' F7 176.8(10) . . . . ?
F6 B2 F7' F7 78.5(11) . . . . ?
F5 B2 F7' F7 -82.0(10) . . . . ?
F8' B2 F7' F7 134.5(11) . . . . ?
F6' B2 F7' F7 31.1(12) . . . . ?
F6 B2 F7' F8 -98.2(9) . . . . ?
F5 B2 F7' F8 101.3(7) . . . . ?
F7 B2 F7' F8 -176.8(10) . . . . ?
F8' B2 F7' F8 -42.3(11) . . . . ?
F6' B2 F7' F8 -145.7(10) . . . . ?
F6' F6 F8' B2 39.7(18) . . . . ?
B2 F6 F8' F8 -9.0(9) . . . . ?
F6' F6 F8' F8 31(2) . . . . ?
F8 B2 F8' F6 -170.3(10) . . . . ?
F5 B2 F8' F6 89.3(9) . . . . ?
F7 B2 F8' F6 -80.8(12) . . . . ?
F7' B2 F8' F6 -126.4(10) . . . . ?
F6' B2 F8' F6 -22.2(12) . . . . ?
F6 B2 F8' F8 170.3(10) . . . . ?
F5 B2 F8' F8 -100.3(7) . . . . ?
F7 B2 F8' F8 89.5(12) . . . . ?
F7' B2 F8' F8 43.9(11) . . . . ?
F6' B2 F8' F8 148.2(10) . . . . ?
F6 B2 F8 F8' -8.0(8) . . . . ?
F5 B2 F8 F8' 111.1(8) . . . . ?
F7 B2 F8 F8' -132.6(9) . . . . ?
F7' B2 F8 F8' -135.0(10) . . . . ?
F6' B2 F8 F8' -63.2(17) . . . . ?
F6 B2 F8 F7' 127.0(8) . . . . ?
F5 B2 F8 F7' -113.9(8) . . . . ?
F7 B2 F8 F7' 2.4(7) . . . . ?
F8' B2 F8 F7' 135.0(10) . . . . ?
F6' B2 F8 F7' 71.9(17) . . . . ?
F6 F8' F8 B2 9.5(10) . . . . ?
F6 F8' F8 F7' -29.6(16) . . . . ?
B2 F8' F8 F7' -39.2(9) . . . . ?
F7 F7' F8 B2 -3.6(11) . . . . ?
F7 F7' F8 F8' 37.1(17) . . . . ?
B2 F7' F8 F8' 40.6(9) . . . . ?
